data_7034030
loop_
_publ_author_name
'Huang, Jing'
'Deng, Zhao-Peng'
'Xiao, Ying-Hui'
'Huo, Li-Hua'
'Zhao, Shu-Nan'
'Ge, Fa-Yuan'
'Gao, Shan'

_publ_section_title
;
 Macrocyclic dinuclear, helical, layered and 3-D Ag(i) complexes
 constructed from AgX (X = NO3(-) and ClO4(-)) and flexible bis(pyridyl)
 ligands with a chelating spacer: syntheses, structures and
 photoluminescence properties.
;
_journal_issue 12
_journal_name_full 'Dalton transactions (Cambridge, England : 2003)'
_journal_page_first 5837
_journal_page_last 5847
_journal_paper_doi 10.1039/c5dt00265f
_journal_volume 44
_journal_year 2015
_chemical_formula_moiety 'C30 H40 Ag3 Cl N8 O4, 2(Cl O4)'
_chemical_formula_sum 'C30 H40 Ag3 Cl3 N8 O12'
_chemical_formula_weight 1134.66
_chemical_name_systematic
; 
 ? 
;
_space_group_IT_number 14
_symmetry_cell_setting monoclinic
_symmetry_space_group_name_Hall '-P 2ybc'
_symmetry_space_group_name_H-M 'P 1 21/c 1'
_atom_sites_solution_hydrogens geom
_atom_sites_solution_primary direct
_atom_sites_solution_secondary difmap
_audit_creation_method SHELXL-97
_audit_update_record
;
2014-12-02 deposited with the CCDC.
2015-02-12 downloaded from the CCDC.
;
_cell_angle_alpha 90.00
_cell_angle_beta 118.964(9)
_cell_angle_gamma 90.00
_cell_formula_units_Z 4
_cell_length_a 14.966(2)
_cell_length_b 13.205(2)
_cell_length_c 23.389(3)
_cell_measurement_reflns_used 3300
_cell_measurement_temperature 295(2)
_cell_measurement_theta_max 27.56
_cell_measurement_theta_min 3.11
_cell_volume 4044.1(10)
_computing_cell_refinement
;
CrysAlis Pro (Agilent, 2013)
;
_computing_data_collection
;
CrysAlis Pro (Agilent, 2013)
;
_computing_data_reduction
;
CrysAlis Pro (Agilent, 2013)
;
_computing_molecular_graphics '(K. Brandenburg, Diamond 3.1, 2009)'
_computing_publication_material '(K. Brandenburg, Diamond 3.1, 2009)'
_computing_structure_refinement 'SHELXL-97 (Sheldrick, 1997)'
_computing_structure_solution 'SHELXS-97 (Sheldrick, 1990)'
_diffrn_ambient_temperature 295(2)
_diffrn_detector_area_resol_mean 16.1954
_diffrn_measured_fraction_theta_full 0.996
_diffrn_measured_fraction_theta_max 0.996
_diffrn_measurement_device_type 'Xcalibur, Eos'
_diffrn_measurement_method '\w scans'
_diffrn_radiation_monochromator graphite
_diffrn_radiation_source 'Enhance (Mo) X-ray Source'
_diffrn_radiation_type MoK\a
_diffrn_radiation_wavelength 0.71073
_diffrn_reflns_av_R_equivalents 0.0376
_diffrn_reflns_av_sigmaI/netI 0.0579
_diffrn_reflns_limit_h_max 19
_diffrn_reflns_limit_h_min -11
_diffrn_reflns_limit_k_max 17
_diffrn_reflns_limit_k_min -7
_diffrn_reflns_limit_l_max 28
_diffrn_reflns_limit_l_min -30
_diffrn_reflns_number 19937
_diffrn_reflns_theta_full 27.56
_diffrn_reflns_theta_max 27.56
_diffrn_reflns_theta_min 3.11
_exptl_absorpt_coefficient_mu 1.704
_exptl_absorpt_correction_T_max 0.7721
_exptl_absorpt_correction_T_min 0.7055
_exptl_absorpt_correction_type multi-scan
_exptl_absorpt_process_details
; 
CrysAlis Pro (Agilent, 2013)
Empirical absorption correction using spherical harmonics,
 implemented in SCALE3 ABSPACK scaling algorithm. 
;
_exptl_crystal_colour colorless
_exptl_crystal_density_diffrn 1.864
_exptl_crystal_density_method 'not measured'
_exptl_crystal_description prism
_exptl_crystal_F_000 2256
_exptl_crystal_size_max 0.22
_exptl_crystal_size_mid 0.18
_exptl_crystal_size_min 0.16
_refine_diff_density_max 1.073
_refine_diff_density_min -0.709
_refine_diff_density_rms 0.097
_refine_ls_extinction_method none
_refine_ls_goodness_of_fit_ref 1.030
_refine_ls_hydrogen_treatment mixed
_refine_ls_matrix_type full
_refine_ls_number_parameters 520
_refine_ls_number_reflns 9296
_refine_ls_number_restraints 4
_refine_ls_restrained_S_all 1.030
_refine_ls_R_factor_all 0.1058
_refine_ls_R_factor_gt 0.0609
_refine_ls_shift/su_max 0.001
_refine_ls_shift/su_mean 0.000
_refine_ls_structure_factor_coef Fsqd
_refine_ls_weighting_details 'calc w=1/[\s^2^(Fo^2^)+(0.0581P)^2^+5.8254P] where P=(Fo^2^+2Fc^2^)/3'
_refine_ls_weighting_scheme calc
_refine_ls_wR_factor_gt 0.1340
_refine_ls_wR_factor_ref 0.1558
_reflns_number_gt 5825
_reflns_number_total 9296
_reflns_threshold_expression >2sigma(I)
_cod_data_source_file c5dt00265f2.cif
_cod_data_source_block complex8
_cod_depositor_comments 'Adding full bibliography for 7034023--7034030.cif.'
_cod_original_sg_symbol_H-M 'P 21/c'
_cod_database_code 7034030

loop_
_symmetry_equiv_pos_as_xyz
'x, y, z'
'-x, y+1/2, -z+1/2'
'-x, -y, -z'
'x, -y-1/2, z-1/2'

loop_
_atom_site_label
_atom_site_type_symbol
_atom_site_fract_x
_atom_site_fract_y
_atom_site_fract_z
_atom_site_U_iso_or_equiv
_atom_site_adp_type
_atom_site_occupancy
_atom_site_symmetry_multiplicity
_atom_site_calc_flag
_atom_site_refinement_flags
Ag1 Ag 0.5000 -0.5000 0.0000 0.0877(3) Uani 1 2 d S
Ag2 Ag 0.27409(4) -0.41764(4) -0.31683(2) 0.05384(16) Uani 1 1 d .
Ag3 Ag 0.21736(4) -0.01751(4) -0.19315(2) 0.05894(17) Uani 1 1 d .
Ag4 Ag 0.0000 0.0000 -0.5000 0.0817(3) Uani 1 2 d S
Cl1 Cl 0.50432(12) -0.39768(15) -0.33282(9) 0.0619(5) Uani 1 1 d .
Cl2 Cl -0.00726(10) -0.04048(13) -0.17063(7) 0.0503(4) Uani 1 1 d .
Cl3 Cl -0.25185(15) -0.09163(17) -0.50982(12) 0.0812(6) Uani 1 1 d .
O1 O 0.4121(7) -0.3591(10) -0.3663(9) 0.285(8) Uani 1 1 d .
O2 O 0.5030(14) -0.3958(12) -0.2783(7) 0.292(9) Uani 1 1 d .
O3 O 0.5044(6) -0.4970(6) -0.3540(5) 0.142(3) Uani 1 1 d .
O4 O 0.5802(6) -0.3404(6) -0.3277(5) 0.180(4) Uani 1 1 d .
O5 O -0.0539(6) -0.0330(6) -0.2390(3) 0.123(3) Uani 1 1 d .
O6 O -0.0044(5) 0.0561(5) -0.1437(3) 0.104(2) Uani 1 1 d .
O7 O 0.0920(4) -0.0775(6) -0.1460(3) 0.0531(4) Uani 1 1 d .
O8 O -0.0635(4) -0.1073(4) -0.1523(3) 0.0872(17) Uani 1 1 d .
O9 O -0.3376(6) -0.1438(8) -0.5504(7) 0.273(8) Uani 1 1 d .
O10 O -0.2748(11) -0.0541(10) -0.4669(6) 0.236(6) Uani 1 1 d .
O11 O -0.1707(5) -0.1578(6) -0.4867(4) 0.133(3) Uani 1 1 d .
O12 O -0.2305(5) -0.0079(5) -0.5382(4) 0.113(2) Uani 1 1 d .
N1 N 0.4520(4) -0.5572(5) -0.0956(3) 0.0692(17) Uani 1 1 d .
N2 N 0.2733(3) -0.5895(4) -0.3421(2) 0.0451(12) Uani 1 1 d D
H2N H 0.219(3) -0.614(5) -0.344(3) 0.068 Uiso 1 1 d D
N3 N 0.1422(4) -0.3925(4) -0.4253(2) 0.0461(12) Uani 1 1 d D
H3N H 0.089(3) -0.409(5) -0.423(3) 0.069 Uiso 1 1 d D
N4 N 0.1743(4) -0.0982(4) -0.2852(2) 0.0492(12) Uani 1 1 d .
N5 N 0.3161(4) -0.3393(4) -0.2232(2) 0.0477(12) Uani 1 1 d .
N6 N 0.3479(4) -0.0400(5) -0.0855(2) 0.0528(14) Uani 1 1 d D
H6N H 0.399(3) -0.021(5) -0.090(3) 0.079 Uiso 1 1 d D
N7 N 0.2128(4) 0.1538(4) -0.1731(2) 0.0492(12) Uani 1 1 d D
H7N H 0.256(4) 0.181(5) -0.183(3) 0.074 Uiso 1 1 d D
N8 N 0.0349(5) 0.0864(5) -0.4144(3) 0.0670(16) Uani 1 1 d .
C1 C 0.3550(5) -0.5734(6) -0.1392(3) 0.0577(17) Uani 1 1 d .
H1A H 0.3060 -0.5655 -0.1259 0.069 Uiso 1 1 calc R
C2 C 0.3227(4) -0.6015(5) -0.2033(3) 0.0517(16) Uani 1 1 d .
H2A H 0.2537 -0.6132 -0.2317 0.062 Uiso 1 1 calc R
C3 C 0.3931(4) -0.6122(5) -0.2248(3) 0.0446(14) Uani 1 1 d .
C4 C 0.4937(5) -0.5945(7) -0.1795(4) 0.078(2) Uani 1 1 d .
H4A H 0.5444 -0.6003 -0.1914 0.094 Uiso 1 1 calc R
C5 C 0.5188(5) -0.5685(8) -0.1169(4) 0.092(3) Uani 1 1 d .
H5A H 0.5874 -0.5580 -0.0873 0.110 Uiso 1 1 calc R
C6 C 0.3648(4) -0.6404(5) -0.2937(3) 0.0500(15) Uani 1 1 d .
H6A H 0.4212 -0.6235 -0.3015 0.060 Uiso 1 1 calc R
H6B H 0.3544 -0.7130 -0.2990 0.060 Uiso 1 1 calc R
C7 C 0.2529(5) -0.6106(5) -0.4095(3) 0.0553(16) Uani 1 1 d .
H7A H 0.2534 -0.6833 -0.4154 0.066 Uiso 1 1 calc R
H7B H 0.3074 -0.5817 -0.4155 0.066 Uiso 1 1 calc R
C8 C 0.1531(5) -0.5690(5) -0.4605(3) 0.0570(17) Uani 1 1 d .
H8A H 0.1020 -0.5843 -0.4476 0.068 Uiso 1 1 calc R
H8B H 0.1338 -0.6050 -0.5010 0.068 Uiso 1 1 calc R
C9 C 0.1483(5) -0.4573(5) -0.4744(3) 0.0565(17) Uani 1 1 d .
H9A H 0.2085 -0.4384 -0.4775 0.068 Uiso 1 1 calc R
H9B H 0.0891 -0.4442 -0.5166 0.068 Uiso 1 1 calc R
C10 C 0.1229(5) -0.2862(5) -0.4477(3) 0.0621(18) Uani 1 1 d .
H10A H 0.0534 -0.2795 -0.4831 0.074 Uiso 1 1 calc R
H10B H 0.1689 -0.2671 -0.4642 0.074 Uiso 1 1 calc R
C11 C 0.2445(5) -0.1095(6) -0.3038(3) 0.0607(18) Uani 1 1 d .
H11A H 0.3068 -0.0765 -0.2803 0.073 Uiso 1 1 calc R
C12 C 0.2290(5) -0.1680(6) -0.3566(3) 0.0614(18) Uani 1 1 d .
H12A H 0.2806 -0.1743 -0.3677 0.074 Uiso 1 1 calc R
C13 C 0.1387(4) -0.2166(5) -0.3925(3) 0.0469(14) Uani 1 1 d .
C14 C 0.0645(4) -0.2019(5) -0.3748(3) 0.0574(17) Uani 1 1 d .
H14A H 0.0004 -0.2309 -0.3993 0.069 Uiso 1 1 calc R
C15 C 0.0849(5) -0.1445(5) -0.3212(3) 0.0568(17) Uani 1 1 d .
H15A H 0.0343 -0.1374 -0.3093 0.068 Uiso 1 1 calc R
C16 C 0.2431(5) -0.3235(5) -0.2070(3) 0.0590(17) Uani 1 1 d .
H16A H 0.1800 -0.3545 -0.2318 0.071 Uiso 1 1 calc R
C17 C 0.2571(5) -0.2631(6) -0.1551(3) 0.0624(19) Uani 1 1 d .
H17A H 0.2035 -0.2532 -0.1463 0.075 Uiso 1 1 calc R
C18 C 0.3489(5) -0.2180(5) -0.1167(3) 0.0531(16) Uani 1 1 d .
C19 C 0.4264(5) -0.2377(6) -0.1312(3) 0.065(2) Uani 1 1 d .
H19A H 0.4911 -0.2105 -0.1057 0.078 Uiso 1 1 calc R
C20 C 0.4061(5) -0.2982(6) -0.1842(3) 0.065(2) Uani 1 1 d .
H20A H 0.4593 -0.3111 -0.1931 0.078 Uiso 1 1 calc R
C21 C 0.3625(5) -0.1457(6) -0.0623(3) 0.0622(18) Uani 1 1 d .
H21A H 0.3132 -0.1619 -0.0479 0.075 Uiso 1 1 calc R
H21B H 0.4304 -0.1537 -0.0253 0.075 Uiso 1 1 calc R
C22 C 0.3426(5) 0.0299(6) -0.0376(3) 0.064(2) Uani 1 1 d .
H22A H 0.4026 0.0192 0.0045 0.077 Uiso 1 1 calc R
H22B H 0.2833 0.0122 -0.0333 0.077 Uiso 1 1 calc R
C23 C 0.3364(5) 0.1404(6) -0.0544(3) 0.0652(19) Uani 1 1 d .
H23A H 0.3868 0.1540 -0.0682 0.078 Uiso 1 1 calc R
H23B H 0.3562 0.1789 -0.0147 0.078 Uiso 1 1 calc R
C24 C 0.2344(5) 0.1809(6) -0.1066(3) 0.0608(18) Uani 1 1 d .
H24A H 0.1806 0.1543 -0.0991 0.073 Uiso 1 1 calc R
H24B H 0.2341 0.2541 -0.1030 0.073 Uiso 1 1 calc R
C25 C 0.1176(5) 0.1999(6) -0.2230(3) 0.0588(17) Uani 1 1 d .
H25A H 0.1254 0.2730 -0.2214 0.071 Uiso 1 1 calc R
H25B H 0.0628 0.1838 -0.2136 0.071 Uiso 1 1 calc R
C26 C -0.0310(5) 0.0925(7) -0.3915(4) 0.078(2) Uani 1 1 d .
H26A H -0.0976 0.0706 -0.4183 0.093 Uiso 1 1 calc R
C27 C -0.0069(5) 0.1287(7) -0.3315(3) 0.072(2) Uani 1 1 d .
H27A H -0.0565 0.1301 -0.3184 0.087 Uiso 1 1 calc R
C28 C 0.0895(5) 0.1634(5) -0.2901(3) 0.0513(15) Uani 1 1 d .
C29 C 0.1571(5) 0.1600(6) -0.3139(3) 0.0635(19) Uani 1 1 d .
H29A H 0.2232 0.1840 -0.2883 0.076 Uiso 1 1 calc R
C30 C 0.1292(6) 0.1221(6) -0.3742(3) 0.0626(18) Uani 1 1 d .
H30A H 0.1775 0.1207 -0.3884 0.075 Uiso 1 1 calc R

loop_
_atom_site_aniso_label
_atom_site_aniso_U_11
_atom_site_aniso_U_22
_atom_site_aniso_U_33
_atom_site_aniso_U_23
_atom_site_aniso_U_13
_atom_site_aniso_U_12
Ag1 0.0958(6) 0.1059(8) 0.0499(4) -0.0201(5) 0.0261(4) -0.0117(6)
Ag2 0.0619(3) 0.0573(3) 0.0423(2) -0.0106(2) 0.0252(2) 0.0029(2)
Ag3 0.0704(3) 0.0608(4) 0.0466(3) -0.0143(2) 0.0291(2) 0.0019(3)
Ag4 0.1046(6) 0.0879(7) 0.0509(4) -0.0026(4) 0.0364(4) 0.0136(5)
Cl1 0.0545(9) 0.0720(12) 0.0776(11) -0.0162(10) 0.0465(9) -0.0081(9)
Cl2 0.0443(8) 0.0644(11) 0.0517(8) -0.0051(8) 0.0308(7) -0.0057(7)
Cl3 0.0757(13) 0.0801(14) 0.1146(16) 0.0200(13) 0.0672(13) 0.0072(11)
O1 0.120(7) 0.176(11) 0.50(2) 0.040(15) 0.103(11) 0.033(8)
O2 0.50(2) 0.287(18) 0.231(12) -0.118(13) 0.292(16) -0.138(17)
O3 0.169(7) 0.103(6) 0.219(9) -0.068(6) 0.145(7) -0.043(5)
O4 0.151(6) 0.119(6) 0.372(13) -0.087(8) 0.208(8) -0.062(5)
O5 0.171(6) 0.139(7) 0.056(3) -0.004(4) 0.052(4) -0.013(5)
O6 0.146(5) 0.073(4) 0.132(5) -0.038(4) 0.099(5) -0.030(4)
O7 0.0493(8) 0.0684(11) 0.0557(8) -0.0042(8) 0.0378(7) -0.0041(7)
O8 0.076(3) 0.092(4) 0.118(4) -0.005(4) 0.065(3) -0.024(3)
O9 0.084(5) 0.131(9) 0.46(2) 0.059(11) 0.012(8) -0.015(6)
O10 0.385(16) 0.241(13) 0.232(11) 0.023(11) 0.267(13) 0.040(13)
O11 0.088(4) 0.155(7) 0.148(6) 0.066(6) 0.052(4) 0.051(5)
O12 0.113(5) 0.108(6) 0.140(6) 0.039(5) 0.078(5) 0.001(4)
N1 0.057(3) 0.092(5) 0.055(3) -0.011(3) 0.024(3) -0.011(3)
N2 0.043(3) 0.055(3) 0.046(3) -0.008(2) 0.028(2) 0.000(2)
N3 0.054(3) 0.049(3) 0.039(2) -0.006(2) 0.026(2) 0.003(3)
N4 0.059(3) 0.050(3) 0.045(3) -0.007(2) 0.030(2) -0.001(3)
N5 0.051(3) 0.051(3) 0.043(3) -0.008(2) 0.024(2) -0.001(2)
N6 0.049(3) 0.071(4) 0.046(3) -0.020(3) 0.029(2) -0.010(3)
N7 0.055(3) 0.053(3) 0.052(3) -0.014(3) 0.037(2) -0.012(3)
N8 0.074(4) 0.073(4) 0.054(3) 0.002(3) 0.031(3) 0.012(3)
C1 0.060(4) 0.071(5) 0.056(4) -0.004(4) 0.039(3) -0.007(4)
C2 0.042(3) 0.065(5) 0.052(3) -0.005(3) 0.025(3) -0.004(3)
C3 0.044(3) 0.047(4) 0.049(3) 0.004(3) 0.028(3) 0.003(3)
C4 0.048(4) 0.119(8) 0.074(5) -0.020(5) 0.034(4) -0.006(4)
C5 0.043(4) 0.147(9) 0.077(5) -0.030(6) 0.022(4) -0.025(5)
C6 0.055(3) 0.051(4) 0.056(3) -0.003(3) 0.036(3) 0.004(3)
C7 0.074(4) 0.053(4) 0.050(3) -0.015(3) 0.038(3) -0.003(3)
C8 0.065(4) 0.067(5) 0.041(3) -0.019(3) 0.028(3) -0.005(4)
C9 0.063(4) 0.072(5) 0.037(3) -0.011(3) 0.026(3) 0.005(4)
C10 0.085(5) 0.060(5) 0.038(3) -0.008(3) 0.028(3) -0.002(4)
C11 0.056(4) 0.070(5) 0.065(4) -0.021(4) 0.036(3) -0.019(3)
C12 0.069(4) 0.064(5) 0.069(4) -0.018(4) 0.047(4) -0.009(4)
C13 0.052(3) 0.044(4) 0.038(3) 0.001(3) 0.017(3) 0.004(3)
C14 0.040(3) 0.064(5) 0.059(4) -0.016(4) 0.017(3) -0.006(3)
C15 0.050(3) 0.063(5) 0.062(4) -0.006(4) 0.031(3) 0.001(3)
C16 0.053(4) 0.062(5) 0.064(4) -0.024(4) 0.031(3) -0.019(3)
C17 0.056(4) 0.082(5) 0.063(4) -0.022(4) 0.039(3) -0.016(4)
C18 0.058(4) 0.066(5) 0.040(3) -0.002(3) 0.027(3) 0.005(3)
C19 0.045(3) 0.087(6) 0.054(4) -0.025(4) 0.015(3) -0.006(4)
C20 0.045(3) 0.088(6) 0.069(4) -0.022(4) 0.033(3) -0.003(4)
C21 0.075(4) 0.070(5) 0.041(3) -0.009(3) 0.027(3) 0.002(4)
C22 0.067(4) 0.092(6) 0.036(3) -0.024(4) 0.027(3) -0.012(4)
C23 0.072(4) 0.069(5) 0.062(4) -0.029(4) 0.038(4) -0.021(4)
C24 0.077(4) 0.061(5) 0.059(4) -0.021(4) 0.044(4) -0.010(4)
C25 0.071(4) 0.059(4) 0.063(4) -0.006(4) 0.046(4) 0.001(4)
C26 0.058(4) 0.105(7) 0.074(5) -0.004(5) 0.036(4) 0.007(4)
C27 0.060(4) 0.099(7) 0.068(5) -0.003(4) 0.040(4) 0.009(4)
C28 0.067(4) 0.045(4) 0.055(4) 0.003(3) 0.040(3) 0.006(3)
C29 0.068(4) 0.071(5) 0.071(4) -0.011(4) 0.049(4) -0.013(4)
C30 0.088(5) 0.060(5) 0.068(4) -0.007(4) 0.060(4) -0.007(4)

loop_
_atom_type_symbol
_atom_type_description
_atom_type_scat_dispersion_real
_atom_type_scat_dispersion_imag
_atom_type_scat_source
C C 0.0033 0.0016 'International Tables Vol C Tables 4.2.6.8 and 6.1.1.4'
H H 0.0000 0.0000 'International Tables Vol C Tables 4.2.6.8 and 6.1.1.4'
Ag Ag -0.8971 1.1015 'International Tables Vol C Tables 4.2.6.8 and 6.1.1.4'
Cl Cl 0.1484 0.1585 'International Tables Vol C Tables 4.2.6.8 and 6.1.1.4'
N N 0.0061 0.0033 'International Tables Vol C Tables 4.2.6.8 and 6.1.1.4'
O O 0.0106 0.0060 'International Tables Vol C Tables 4.2.6.8 and 6.1.1.4'

loop_
_geom_angle_atom_site_label_1
_geom_angle_atom_site_label_2
_geom_angle_atom_site_label_3
_geom_angle
_geom_angle_site_symmetry_1
_geom_angle_site_symmetry_3
N1 Ag1 N1 180.0 . 3_645
N5 Ag2 N2 131.64(18) . .
N5 Ag2 N3 133.10(17) . .
N2 Ag2 N3 88.03(17) . .
N4 Ag3 N7 130.32(18) . .
N4 Ag3 N6 133.42(19) . .
N7 Ag3 N6 89.83(19) . .
N8 Ag4 N8 180.000(1) 3_554 .
O2 Cl1 O1 93.9(10) . .
O2 Cl1 O4 109.0(8) . .
O1 Cl1 O4 116.1(7) . .
O2 Cl1 O3 111.9(8) . .
O1 Cl1 O3 109.3(7) . .
O4 Cl1 O3 114.8(4) . .
O7 Cl2 O5 109.7(4) . .
O7 Cl2 O6 109.6(4) . .
O5 Cl2 O6 109.5(5) . .
O7 Cl2 O8 109.0(4) . .
O5 Cl2 O8 110.3(4) . .
O6 Cl2 O8 108.7(3) . .
O10 Cl3 O9 102.6(8) . .
O10 Cl3 O11 116.7(7) . .
O9 Cl3 O11 108.0(6) . .
O10 Cl3 O12 105.6(7) . .
O9 Cl3 O12 115.1(7) . .
O11 Cl3 O12 109.1(4) . .
C5 N1 C1 115.9(6) . .
C5 N1 Ag1 120.2(5) . .
C1 N1 Ag1 123.5(4) . .
C6 N2 C7 111.9(4) . .
C6 N2 Ag2 111.4(4) . .
C7 N2 Ag2 115.1(4) . .
C6 N2 H2N 112(5) . .
C7 N2 H2N 100(4) . .
Ag2 N2 H2N 105(5) . .
C9 N3 C10 110.5(5) . .
C9 N3 Ag2 114.9(4) . .
C10 N3 Ag2 115.6(4) . .
C9 N3 H3N 109(5) . .
C10 N3 H3N 104(5) . .
Ag2 N3 H3N 102(4) . .
C11 N4 C15 117.0(5) . .
C11 N4 Ag3 118.2(4) . .
C15 N4 Ag3 124.6(4) . .
C20 N5 C16 116.2(5) . .
C20 N5 Ag2 125.3(4) . .
C16 N5 Ag2 118.2(4) . .
C21 N6 C22 111.3(5) . .
C21 N6 Ag3 114.4(4) . .
C22 N6 Ag3 114.3(4) . .
C21 N6 H6N 110(5) . .
C22 N6 H6N 107(5) . .
Ag3 N6 H6N 98(5) . .
C25 N7 C24 111.8(5) . .
C25 N7 Ag3 110.9(4) . .
C24 N7 Ag3 116.0(4) . .
C25 N7 H7N 100(5) . .
C24 N7 H7N 111(5) . .
Ag3 N7 H7N 105(5) . .
C26 N8 C30 115.3(6) . .
C26 N8 Ag4 121.0(5) . .
C30 N8 Ag4 122.6(4) . .
N1 C1 C2 123.7(6) . .
N1 C1 H1A 118.2 . .
C2 C1 H1A 118.2 . .
C3 C2 C1 119.7(5) . .
C3 C2 H2A 120.2 . .
C1 C2 H2A 120.2 . .
C2 C3 C4 116.5(6) . .
C2 C3 C6 123.4(5) . .
C4 C3 C6 120.2(5) . .
C5 C4 C3 119.8(6) . .
C5 C4 H4A 120.1 . .
C3 C4 H4A 120.1 . .
N1 C5 C4 124.4(6) . .
N1 C5 H5A 117.8 . .
C4 C5 H5A 117.8 . .
N2 C6 C3 113.0(5) . .
N2 C6 H6A 109.0 . .
C3 C6 H6A 109.0 . .
N2 C6 H6B 109.0 . .
C3 C6 H6B 109.0 . .
H6A C6 H6B 107.8 . .
N2 C7 C8 113.1(5) . .
N2 C7 H7A 109.0 . .
C8 C7 H7A 109.0 . .
N2 C7 H7B 109.0 . .
C8 C7 H7B 109.0 . .
H7A C7 H7B 107.8 . .
C7 C8 C9 117.3(6) . .
C7 C8 H8A 108.0 . .
C9 C8 H8A 108.0 . .
C7 C8 H8B 108.0 . .
C9 C8 H8B 108.0 . .
H8A C8 H8B 107.2 . .
N3 C9 C8 114.6(5) . .
N3 C9 H9A 108.6 . .
C8 C9 H9A 108.6 . .
N3 C9 H9B 108.6 . .
C8 C9 H9B 108.6 . .
H9A C9 H9B 107.6 . .
N3 C10 C13 110.6(5) . .
N3 C10 H10A 109.5 . .
C13 C10 H10A 109.5 . .
N3 C10 H10B 109.5 . .
C13 C10 H10B 109.5 . .
H10A C10 H10B 108.1 . .
N4 C11 C12 122.7(6) . .
N4 C11 H11A 118.7 . .
C12 C11 H11A 118.7 . .
C13 C12 C11 120.3(6) . .
C13 C12 H12A 119.8 . .
C11 C12 H12A 119.8 . .
C12 C13 C14 117.0(6) . .
C12 C13 C10 120.9(6) . .
C14 C13 C10 122.0(6) . .
C15 C14 C13 120.1(6) . .
C15 C14 H14A 120.0 . .
C13 C14 H14A 120.0 . .
N4 C15 C14 122.8(5) . .
N4 C15 H15A 118.6 . .
C14 C15 H15A 118.6 . .
N5 C16 C17 122.8(6) . .
N5 C16 H16A 118.6 . .
C17 C16 H16A 118.6 . .
C18 C17 C16 120.6(6) . .
C18 C17 H17A 119.7 . .
C16 C17 H17A 119.7 . .
C17 C18 C19 117.0(6) . .
C17 C18 C21 120.6(6) . .
C19 C18 C21 122.3(6) . .
C20 C19 C18 119.0(6) . .
C20 C19 H19A 120.5 . .
C18 C19 H19A 120.5 . .
N5 C20 C19 124.3(5) . .
N5 C20 H20A 117.9 . .
C19 C20 H20A 117.9 . .
N6 C21 C18 110.4(5) . .
N6 C21 H21A 109.6 . .
C18 C21 H21A 109.6 . .
N6 C21 H21B 109.6 . .
C18 C21 H21B 109.6 . .
H21A C21 H21B 108.1 . .
N6 C22 C23 115.3(5) . .
N6 C22 H22A 108.5 . .
C23 C22 H22A 108.5 . .
N6 C22 H22B 108.5 . .
C23 C22 H22B 108.5 . .
H22A C22 H22B 107.5 . .
C22 C23 C24 117.6(6) . .
C22 C23 H23A 107.9 . .
C24 C23 H23A 107.9 . .
C22 C23 H23B 107.9 . .
C24 C23 H23B 107.9 . .
H23A C23 H23B 107.2 . .
N7 C24 C23 112.7(5) . .
N7 C24 H24A 109.1 . .
C23 C24 H24A 109.1 . .
N7 C24 H24B 109.1 . .
C23 C24 H24B 109.1 . .
H24A C24 H24B 107.8 . .
N7 C25 C28 111.8(5) . .
N7 C25 H25A 109.2 . .
C28 C25 H25A 109.2 . .
N7 C25 H25B 109.2 . .
C28 C25 H25B 109.2 . .
H25A C25 H25B 107.9 . .
N8 C26 C27 124.0(7) . .
N8 C26 H26A 118.0 . .
C27 C26 H26A 118.0 . .
C26 C27 C28 120.7(6) . .
C26 C27 H27A 119.6 . .
C28 C27 H27A 119.6 . .
C27 C28 C29 115.6(6) . .
C27 C28 C25 121.0(5) . .
C29 C28 C25 123.4(6) . .
C30 C29 C28 121.2(6) . .
C30 C29 H29A 119.4 . .
C28 C29 H29A 119.4 . .
N8 C30 C29 123.1(6) . .
N8 C30 H30A 118.5 . .
C29 C30 H30A 118.5 . .

loop_
_geom_bond_atom_site_label_1
_geom_bond_atom_site_label_2
_geom_bond_distance
_geom_bond_site_symmetry_2
Ag1 N1 2.128(5) .
Ag1 N1 2.128(5) 3_645
Ag2 N5 2.221(5) .
Ag2 N2 2.343(5) .
Ag2 N3 2.365(5) .
Ag3 N4 2.202(5) .
Ag3 N7 2.318(5) .
Ag3 N6 2.341(5) .
Ag4 N8 2.138(6) 3_554
Ag4 N8 2.138(6) .
Cl1 O2 1.286(9) .
Cl1 O1 1.315(10) .
Cl1 O4 1.321(6) .
Cl1 O3 1.403(7) .
Cl2 O7 1.396(5) .
Cl2 O5 1.405(6) .
Cl2 O6 1.414(6) .
Cl2 O8 1.422(5) .
Cl3 O10 1.307(8) .
Cl3 O9 1.358(10) .
Cl3 O11 1.377(6) .
Cl3 O12 1.403(6) .
N1 C5 1.324(8) .
N1 C1 1.326(8) .
N2 C6 1.452(7) .
N2 C7 1.481(7) .
N2 H2N 0.86(3) .
N3 C9 1.471(7) .
N3 C10 1.478(8) .
N3 H3N 0.86(3) .
N4 C11 1.325(7) .
N4 C15 1.335(8) .
N5 C20 1.324(7) .
N5 C16 1.333(7) .
N6 C21 1.475(9) .
N6 C22 1.481(8) .
N6 H6N 0.86(3) .
N7 C25 1.468(8) .
N7 C24 1.471(7) .
N7 H7N 0.86(3) .
N8 C26 1.334(8) .
N8 C30 1.346(9) .
C1 C2 1.385(8) .
C1 H1A 0.9300 .
C2 C3 1.378(7) .
C2 H2A 0.9300 .
C3 C4 1.378(8) .
C3 C6 1.501(8) .
C4 C5 1.367(9) .
C4 H4A 0.9300 .
C5 H5A 0.9300 .
C6 H6A 0.9700 .
C6 H6B 0.9700 .
C7 C8 1.493(9) .
C7 H7A 0.9700 .
C7 H7B 0.9700 .
C8 C9 1.504(10) .
C8 H8A 0.9700 .
C8 H8B 0.9700 .
C9 H9A 0.9700 .
C9 H9B 0.9700 .
C10 C13 1.508(8) .
C10 H10A 0.9700 .
C10 H10B 0.9700 .
C11 C12 1.377(9) .
C11 H11A 0.9300 .
C12 C13 1.358(8) .
C12 H12A 0.9300 .
C13 C14 1.373(8) .
C14 C15 1.366(8) .
C14 H14A 0.9300 .
C15 H15A 0.9300 .
C16 C17 1.381(8) .
C16 H16A 0.9300 .
C17 C18 1.361(8) .
C17 H17A 0.9300 .
C18 C19 1.381(8) .
C18 C21 1.525(8) .
C19 C20 1.379(9) .
C19 H19A 0.9300 .
C20 H20A 0.9300 .
C21 H21A 0.9700 .
C21 H21B 0.9700 .
C22 C23 1.502(10) .
C22 H22A 0.9700 .
C22 H22B 0.9700 .
C23 C24 1.518(9) .
C23 H23A 0.9700 .
C23 H23B 0.9700 .
C24 H24A 0.9700 .
C24 H24B 0.9700 .
C25 C28 1.493(8) .
C25 H25A 0.9700 .
C25 H25B 0.9700 .
C26 C27 1.355(9) .
C26 H26A 0.9300 .
C27 C28 1.371(9) .
C27 H27A 0.9300 .
C28 C29 1.372(8) .
C29 C30 1.357(9) .
C29 H29A 0.9300 .
C30 H30A 0.9300 .

loop_
_geom_hbond_atom_site_label_D
_geom_hbond_atom_site_label_H
_geom_hbond_atom_site_label_A
_geom_hbond_distance_DH
_geom_hbond_distance_HA
_geom_hbond_distance_DA
_geom_hbond_angle_DHA
_geom_hbond_site_symmetry_A
N2 H2N O8 0.86(3) 2.28(3) 3.088(6) 156(6) 2_544
N3 H3N O6 0.86(3) 2.47(3) 3.246(7) 150(6) 2_544
N6 H6N O3 0.86(3) 2.39(3) 3.200(8) 157(6) 2_654
N7 H7N O4 0.86(3) 2.36(4) 3.089(7) 143(6) 2_654

loop_
_geom_torsion_atom_site_label_1
_geom_torsion_atom_site_label_2
_geom_torsion_atom_site_label_3
_geom_torsion_atom_site_label_4
_geom_torsion
N5 Ag2 N2 C6 -43.6(4)
N3 Ag2 N2 C6 164.3(4)
N5 Ag2 N2 C7 -172.3(3)
N3 Ag2 N2 C7 35.6(4)
N5 Ag2 N3 C9 174.5(4)
N2 Ag2 N3 C9 -34.0(4)
N5 Ag2 N3 C10 43.9(5)
N2 Ag2 N3 C10 -164.7(4)
N7 Ag3 N4 C11 87.9(5)
N6 Ag3 N4 C11 -55.0(6)
N7 Ag3 N4 C15 -98.1(5)
N6 Ag3 N4 C15 119.0(5)
N2 Ag2 N5 C20 96.2(6)
N3 Ag2 N5 C20 -123.6(6)
N2 Ag2 N5 C16 -90.3(5)
N3 Ag2 N5 C16 49.9(6)
N4 Ag3 N6 C21 -45.8(5)
N7 Ag3 N6 C21 161.5(4)
N4 Ag3 N6 C22 -175.8(4)
N7 Ag3 N6 C22 31.6(4)
N4 Ag3 N7 C25 43.2(4)
N6 Ag3 N7 C25 -162.8(4)
N4 Ag3 N7 C24 172.1(4)
N6 Ag3 N7 C24 -33.8(4)
C5 N1 C1 C2 0.6(12)
Ag1 N1 C1 C2 173.7(5)
N1 C1 C2 C3 -1.2(11)
C1 C2 C3 C4 0.6(10)
C1 C2 C3 C6 -178.8(6)
C2 C3 C4 C5 0.3(12)
C6 C3 C4 C5 179.7(8)
C1 N1 C5 C4 0.4(14)
Ag1 N1 C5 C4 -172.9(8)
C3 C4 C5 N1 -0.9(16)
C7 N2 C6 C3 174.4(5)
Ag2 N2 C6 C3 43.9(6)
C2 C3 C6 N2 41.3(9)
C4 C3 C6 N2 -138.1(7)
C6 N2 C7 C8 173.5(5)
Ag2 N2 C7 C8 -58.1(6)
N2 C7 C8 C9 78.0(7)
C10 N3 C9 C8 -171.9(5)
Ag2 N3 C9 C8 55.1(6)
C7 C8 C9 N3 -76.9(7)
C9 N3 C10 C13 -168.0(5)
Ag2 N3 C10 C13 -35.3(6)
C15 N4 C11 C12 -1.7(10)
Ag3 N4 C11 C12 172.7(6)
N4 C11 C12 C13 0.5(11)
C11 C12 C13 C14 2.0(10)
C11 C12 C13 C10 -176.1(6)
N3 C10 C13 C12 96.0(7)
N3 C10 C13 C14 -81.9(8)
C12 C13 C14 C15 -3.2(10)
C10 C13 C14 C15 174.8(6)
C11 N4 C15 C14 0.4(10)
Ag3 N4 C15 C14 -173.7(5)
C13 C14 C15 N4 2.2(11)
C20 N5 C16 C17 3.8(10)
Ag2 N5 C16 C17 -170.3(6)
N5 C16 C17 C18 -1.4(12)
C16 C17 C18 C19 -1.6(11)
C16 C17 C18 C21 175.9(7)
C17 C18 C19 C20 2.1(11)
C21 C18 C19 C20 -175.4(7)
C16 N5 C20 C19 -3.3(11)
Ag2 N5 C20 C19 170.3(6)
C18 C19 C20 N5 0.4(12)
C22 N6 C21 C18 170.0(5)
Ag3 N6 C21 C18 38.5(6)
C17 C18 C21 N6 -95.1(8)
C19 C18 C21 N6 82.2(8)
C21 N6 C22 C23 175.3(6)
Ag3 N6 C22 C23 -53.2(7)
N6 C22 C23 C24 76.6(7)
C25 N7 C24 C23 -175.8(6)
Ag3 N7 C24 C23 55.7(6)
C22 C23 C24 N7 -76.9(7)
C24 N7 C25 C28 -173.6(5)
Ag3 N7 C25 C28 -42.5(6)
C30 N8 C26 C27 -2.0(12)
Ag4 N8 C26 C27 166.7(7)
N8 C26 C27 C28 0.8(14)
C26 C27 C28 C29 1.0(12)
C26 C27 C28 C25 -177.8(7)
N7 C25 C28 C27 130.5(7)
N7 C25 C28 C29 -48.1(9)
C27 C28 C29 C30 -1.6(11)
C25 C28 C29 C30 177.1(7)
C26 N8 C30 C29 1.3(11)
Ag4 N8 C30 C29 -167.2(6)
C28 C29 C30 N8 0.4(12)
